data_7034413
loop_
_publ_author_name
'Simpson, Peter V.'
'Randles, Michael D.'
'Gupta, Vivek'
'Fu, Junhong'
'Moxey, Graeme J.'
'Schwich, Torsten'
'Morshedi, Mahbod'
'Cifuentes, Marie P.'
'Humphrey, Mark G.'

_publ_section_title
;
 Phosphine, isocyanide, and alkyne reactivity at pentanuclear
 molybdenum/tungsten-iridium clusters.
;
_journal_issue 16
_journal_name_full 'Dalton transactions (Cambridge, England : 2003)'
_journal_page_first 7292
_journal_page_last 7304
_journal_paper_doi 10.1039/c5dt00525f
_journal_volume 44
_journal_year 2015
_chemical_formula_moiety 'C46 H40 Ir3 O8 P W2'
_chemical_formula_sum 'C46 H40 Ir3 O8 P W2'
_chemical_formula_weight 1696.05
_chemical_name_systematic
; 
 ? 
;
_space_group_IT_number 2
_symmetry_cell_setting triclinic
_symmetry_space_group_name_Hall '-P 1'
_symmetry_space_group_name_H-M 'P -1'
_atom_sites_solution_hydrogens geom
_atom_sites_solution_primary direct
_atom_sites_solution_secondary difmap
_audit_creation_method SHELXL-97
_audit_update_record
;
2014-08-11 deposited with the CCDC.
2015-03-12 downloaded from the CCDC.
;
_cell_angle_alpha 77.38(3)
_cell_angle_beta 88.45(3)
_cell_angle_gamma 73.38(3)
_cell_formula_units_Z 2
_cell_length_a 9.889(2)
_cell_length_b 10.453(2)
_cell_length_c 22.590(5)
_cell_measurement_reflns_used 12368
_cell_measurement_temperature 200(2)
_cell_measurement_theta_max 27.50
_cell_measurement_theta_min 2.56
_cell_volume 2181.9(9)
_computing_cell_refinement 'DENZO/SCALEPACK (Otwinowski & Minor, 1997)'
_computing_data_collection 'COLLECT (Nonius, 2001).'
_computing_data_reduction 'DENZO/SCALEPACK (Otwinowski & Minor, 1997)'
_computing_molecular_graphics Olex2
_computing_publication_material 'Microsoft Office 2000'
_computing_structure_refinement 'SHELXL-97 (Sheldrick, 2008)'
_computing_structure_solution 'SHELXS-97 (Sheldrick, 2008)'
_diffrn_ambient_temperature 200(2)
_diffrn_measured_fraction_theta_full 0.983
_diffrn_measured_fraction_theta_max 0.983
_diffrn_measurement_device_type 'Nonius Kappa CCD'
_diffrn_measurement_method 'psi and omega scans'
_diffrn_radiation_monochromator graphite
_diffrn_radiation_source 'fine-focus sealed tube'
_diffrn_radiation_type MoK\a
_diffrn_radiation_wavelength 0.71073
_diffrn_reflns_av_R_equivalents 0.0000
_diffrn_reflns_av_sigmaI/netI 0.0350
_diffrn_reflns_limit_h_max 12
_diffrn_reflns_limit_h_min -12
_diffrn_reflns_limit_k_max 13
_diffrn_reflns_limit_k_min -13
_diffrn_reflns_limit_l_max 29
_diffrn_reflns_limit_l_min 0
_diffrn_reflns_number 9868
_diffrn_reflns_theta_full 27.50
_diffrn_reflns_theta_max 27.50
_diffrn_reflns_theta_min 2.56
_exptl_absorpt_coefficient_mu 14.458
_exptl_absorpt_correction_T_max 1.089
_exptl_absorpt_correction_T_min 0.905
_exptl_absorpt_correction_type multi-scan
_exptl_absorpt_process_details SORTAV
_exptl_crystal_colour brown
_exptl_crystal_density_diffrn 2.582
_exptl_crystal_density_method 'not measured'
_exptl_crystal_description plate
_exptl_crystal_F_000 1548
_exptl_crystal_size_max 0.09
_exptl_crystal_size_mid 0.08
_exptl_crystal_size_min 0.02
_platon_squeeze_details
;
;
_refine_diff_density_max 5.652
_refine_diff_density_min -6.337
_refine_diff_density_rms 0.565
_refine_ls_extinction_method none
_refine_ls_goodness_of_fit_ref 1.068
_refine_ls_hydrogen_treatment constr
_refine_ls_matrix_type full
_refine_ls_number_parameters 546
_refine_ls_number_reflns 9868
_refine_ls_number_restraints 36
_refine_ls_restrained_S_all 1.066
_refine_ls_R_factor_all 0.0657
_refine_ls_R_factor_gt 0.0613
_refine_ls_shift/su_max 0.002
_refine_ls_shift/su_mean 0.000
_refine_ls_structure_factor_coef Fsqd
_refine_ls_weighting_details 'calc w=1/[\s^2^(Fo^2^)+(0.1362P)^2^+5.4859P] where P=(Fo^2^+2Fc^2^)/3'
_refine_ls_weighting_scheme calc
_refine_ls_wR_factor_gt 0.1696
_refine_ls_wR_factor_ref 0.1733
_reflns_number_gt 8883
_reflns_number_total 9868
_reflns_threshold_expression >2sigma(I)
_cod_data_source_file c5dt00525f2.cif
_cod_data_source_block 2b
_cod_depositor_comments 'Adding full bibliography for 7034411--7034420.cif.'
_cod_original_cell_volume 2181.9(8)
_cod_original_sg_symbol_H-M P-1
_cod_database_code 7034413

loop_
_symmetry_equiv_pos_as_xyz
'x, y, z'
'-x, -y, -z'

loop_
_atom_site_label
_atom_site_type_symbol
_atom_site_fract_x
_atom_site_fract_y
_atom_site_fract_z
_atom_site_U_iso_or_equiv
_atom_site_adp_type
_atom_site_occupancy
_atom_site_symmetry_multiplicity
_atom_site_calc_flag
_atom_site_refinement_flags
Ir3 Ir 0.75419(4) 0.33430(4) 0.683254(16) 0.01979(12) Uani 1 1 d .
Ir4 Ir 0.74069(4) 0.12269(3) 0.630467(16) 0.01897(12) Uani 1 1 d .
Ir5 Ir 0.51710(4) 0.40784(4) 0.750619(16) 0.01889(12) Uani 1 1 d .
W1 W 0.49128(4) 0.32113(4) 0.642282(16) 0.01812(12) Uani 1 1 d .
W2 W 0.64868(4) 0.12664(4) 0.749267(16) 0.01924(12) Uani 1 1 d .
P1 P 0.5297(3) 0.4528(3) 0.84596(11) 0.0231(5) Uani 1 1 d .
O111 O 0.4997(8) 0.6247(7) 0.6002(4) 0.0342(17) Uani 1 1 d .
O141 O 0.6594(8) 0.3653(8) 0.5250(3) 0.0309(16) Uani 1 1 d .
O241 O 0.5322(8) -0.0501(8) 0.6805(3) 0.0309(16) Uani 1 1 d .
O251 O 0.3348(7) 0.1958(7) 0.7880(3) 0.0277(15) Uani 1 1 d .
O331 O 0.8678(10) 0.5127(9) 0.5812(4) 0.046(2) Uani 1 1 d .
O332 O 1.0320(8) 0.2086(9) 0.7521(4) 0.0401(19) Uani 1 1 d .
O351 O 0.6888(9) 0.6073(9) 0.7233(4) 0.043(2) Uani 1 1 d .
O551 O 0.2345(11) 0.6163(11) 0.7239(6) 0.070(3) Uani 1 1 d .
C1 C 0.2453(11) 0.3633(12) 0.6516(5) 0.032(2) Uani 1 1 d .
H1 H 0.2016 0.3976 0.6841 0.039 Uiso 1 1 calc R
C2 C 0.3004(11) 0.2234(11) 0.6507(5) 0.029(2) Uani 1 1 d .
H2 H 0.2962 0.1499 0.6818 0.035 Uiso 1 1 calc R
C3 C 0.3647(10) 0.2148(12) 0.5927(5) 0.032(2) Uani 1 1 d .
H3 H 0.4118 0.1357 0.5797 0.038 Uiso 1 1 calc R
C4 C 0.3403(10) 0.3552(11) 0.5591(5) 0.028(2) Uani 1 1 d .
H4 H 0.3689 0.3822 0.5200 0.034 Uiso 1 1 calc R
C5 C 0.2673(11) 0.4426(12) 0.5951(5) 0.033(2) Uani 1 1 d .
H5 H 0.2379 0.5377 0.5838 0.039 Uiso 1 1 calc R
C6 C 0.6913(12) 0.0658(11) 0.8552(5) 0.031(2) Uani 1 1 d .
H6 H 0.6472 0.1262 0.8793 0.037 Uiso 1 1 calc R
C7 C 0.8238(12) 0.0554(12) 0.8294(5) 0.035(2) Uani 1 1 d .
H7 H 0.8833 0.1077 0.8339 0.042 Uiso 1 1 calc R
C8 C 0.8515(12) -0.0467(13) 0.7959(5) 0.039(3) Uani 1 1 d .
H8 H 0.9320 -0.0729 0.7740 0.047 Uiso 1 1 calc R
C9 C 0.7383(12) -0.1024(11) 0.8008(5) 0.031(2) Uani 1 1 d .
H9 H 0.7301 -0.1724 0.7832 0.038 Uiso 1 1 calc R
C10 C 0.6375(12) -0.0323(12) 0.8378(5) 0.035(2) Uani 1 1 d .
H10 H 0.5514 -0.0485 0.8485 0.041 Uiso 1 1 calc R
C11 C 0.7808(11) -0.0546(9) 0.5837(5) 0.025(2) Uani 1 1 d .
C12 C 0.8824(10) -0.0935(10) 0.6326(5) 0.0241(19) Uani 1 1 d .
C13 C 0.9659(10) -0.0011(10) 0.6250(4) 0.0232(19) Uani 1 1 d .
C14 C 0.9178(11) 0.0945(9) 0.5675(4) 0.025(2) Uani 1 1 d .
C15 C 0.8086(10) 0.0590(10) 0.5410(4) 0.025(2) Uani 1 1 d .
C16 C 0.6827(13) -0.1333(12) 0.5718(6) 0.039(3) Uani 1 1 d .
H16A H 0.6747 -0.1975 0.6083 0.059 Uiso 1 1 calc R
H16B H 0.7194 -0.1817 0.5406 0.059 Uiso 1 1 calc R
H16C H 0.5912 -0.0710 0.5589 0.059 Uiso 1 1 calc R
C17 C 0.9074(12) -0.2261(11) 0.6808(5) 0.032(2) Uani 1 1 d .
H17A H 0.9621 -0.2218 0.7144 0.048 Uiso 1 1 calc R
H17B H 0.9575 -0.3019 0.6637 0.048 Uiso 1 1 calc R
H17C H 0.8182 -0.2380 0.6947 0.048 Uiso 1 1 calc R
C18 C 1.0952(11) -0.0127(11) 0.6612(5) 0.031(2) Uani 1 1 d .
H18A H 1.1017 0.0771 0.6613 0.046 Uiso 1 1 calc R
H18B H 1.1774 -0.0622 0.6435 0.046 Uiso 1 1 calc R
H18C H 1.0892 -0.0606 0.7022 0.046 Uiso 1 1 calc R
C19 C 0.9854(13) 0.2014(11) 0.5357(6) 0.039(3) Uani 1 1 d .
H19A H 0.9133 0.2848 0.5194 0.058 Uiso 1 1 calc R
H19B H 1.0404 0.1698 0.5033 0.058 Uiso 1 1 calc R
H19C H 1.0456 0.2178 0.5640 0.058 Uiso 1 1 calc R
C20 C 0.7387(14) 0.1164(12) 0.4797(5) 0.038(3) Uani 1 1 d .
H20A H 0.6416 0.1647 0.4835 0.057 Uiso 1 1 calc R
H20B H 0.7435 0.0433 0.4596 0.057 Uiso 1 1 calc R
H20C H 0.7858 0.1782 0.4564 0.057 Uiso 1 1 calc R
C21 C 0.6960(11) 0.4660(12) 0.8723(5) 0.029(2) Uani 1 1 d U
C22 C 0.7020(14) 0.5464(14) 0.9135(6) 0.048(3) Uani 1 1 d U
H22 H 0.6186 0.5935 0.9287 0.057 Uiso 1 1 calc R
C23 C 0.8307(16) 0.5577(19) 0.9325(8) 0.066(5) Uani 1 1 d U
H23 H 0.8339 0.6108 0.9603 0.080 Uiso 1 1 calc R
C24 C 0.9553(16) 0.487(2) 0.9085(9) 0.079(6) Uani 1 1 d U
H24 H 1.0421 0.4959 0.9187 0.094 Uiso 1 1 calc R
C25 C 0.9478(14) 0.4033(19) 0.8697(8) 0.064(5) Uani 1 1 d U
H25 H 1.0309 0.3513 0.8563 0.077 Uiso 1 1 calc R
C26 C 0.8242(12) 0.3953(15) 0.8509(6) 0.042(3) Uani 1 1 d U
H26 H 0.8230 0.3419 0.8231 0.051 Uiso 1 1 calc R
C27 C 0.4785(11) 0.3374(10) 0.9089(4) 0.0259(17) Uani 1 1 d U
C28 C 0.5542(13) 0.2834(12) 0.9648(5) 0.035(2) Uani 1 1 d U
H28 H 0.6346 0.3081 0.9716 0.042 Uiso 1 1 calc R
C29 C 0.5082(16) 0.1924(13) 1.0102(5) 0.044(2) Uani 1 1 d U
H29 H 0.5609 0.1542 1.0465 0.053 Uiso 1 1 calc R
C30 C 0.3881(17) 0.1587(14) 1.0022(6) 0.050(3) Uani 1 1 d U
H30 H 0.3592 0.0988 1.0332 0.060 Uiso 1 1 calc R
C31 C 0.3077(15) 0.2135(13) 0.9478(6) 0.043(2) Uani 1 1 d U
H31 H 0.2242 0.1919 0.9431 0.052 Uiso 1 1 calc R
C32 C 0.3536(11) 0.3019(12) 0.8999(5) 0.032(2) Uani 1 1 d U
H32 H 0.3026 0.3361 0.8630 0.039 Uiso 1 1 calc R
C33 C 0.4096(11) 0.6199(11) 0.8504(5) 0.0268(17) Uani 1 1 d U
C34 C 0.3040(14) 0.6385(12) 0.8929(6) 0.043(3) Uani 1 1 d U
H34 H 0.2954 0.5627 0.9215 0.052 Uiso 1 1 calc R
C35 C 0.2117(14) 0.7662(14) 0.8940(7) 0.050(3) Uani 1 1 d U
H35 H 0.1424 0.7757 0.9226 0.060 Uiso 1 1 calc R
C36 C 0.2250(13) 0.8795(12) 0.8513(7) 0.046(3) Uani 1 1 d U
H36 H 0.1656 0.9662 0.8516 0.055 Uiso 1 1 calc R
C37 C 0.3248(13) 0.8626(12) 0.8095(6) 0.040(2) Uani 1 1 d U
H37 H 0.3322 0.9391 0.7810 0.048 Uiso 1 1 calc R
C38 C 0.4182(12) 0.7335(11) 0.8073(5) 0.033(2) Uani 1 1 d U
H38 H 0.4846 0.7250 0.7774 0.039 Uiso 1 1 calc R
C111 C 0.5030(11) 0.5145(10) 0.6195(5) 0.027(2) Uani 1 1 d .
C141 C 0.6322(10) 0.3081(10) 0.5759(4) 0.0233(19) Uani 1 1 d .
C241 C 0.5856(10) 0.0313(10) 0.6928(4) 0.025(2) Uani 1 1 d .
C251 C 0.4465(10) 0.2005(10) 0.7689(4) 0.024(2) Uani 1 1 d .
C331 C 0.8238(11) 0.4433(11) 0.6177(5) 0.029(2) Uani 1 1 d .
C332 C 0.9273(13) 0.2561(12) 0.7271(5) 0.033(2) Uani 1 1 d .
C351 C 0.6619(11) 0.5052(11) 0.7221(5) 0.027(2) Uani 1 1 d .
C551 C 0.3417(11) 0.5390(11) 0.7364(5) 0.033(2) Uani 1 1 d .

loop_
_atom_site_aniso_label
_atom_site_aniso_U_11
_atom_site_aniso_U_22
_atom_site_aniso_U_33
_atom_site_aniso_U_23
_atom_site_aniso_U_13
_atom_site_aniso_U_12
Ir3 0.01323(19) 0.0198(2) 0.0275(2) -0.00371(15) 0.00020(14) -0.00759(14)
Ir4 0.01455(19) 0.0168(2) 0.0250(2) -0.00277(14) -0.00042(14) -0.00493(14)
Ir5 0.01343(19) 0.0176(2) 0.0254(2) -0.00292(14) -0.00081(14) -0.00523(14)
W1 0.01309(19) 0.0172(2) 0.0234(2) -0.00121(15) -0.00231(14) -0.00540(14)
W2 0.0153(2) 0.0174(2) 0.0234(2) -0.00012(15) -0.00134(14) -0.00531(15)
P1 0.0188(11) 0.0248(12) 0.0256(12) -0.0051(10) -0.0011(9) -0.0063(10)
O111 0.033(4) 0.021(4) 0.048(5) 0.000(3) -0.004(3) -0.012(3)
O141 0.028(4) 0.031(4) 0.026(4) 0.002(3) 0.003(3) -0.002(3)
O241 0.034(4) 0.028(4) 0.033(4) -0.005(3) 0.003(3) -0.014(3)
O251 0.021(4) 0.027(4) 0.036(4) -0.006(3) 0.008(3) -0.010(3)
O331 0.047(5) 0.034(5) 0.053(5) 0.005(4) 0.013(4) -0.019(4)
O332 0.016(4) 0.047(5) 0.053(5) -0.004(4) -0.010(3) -0.005(3)
O351 0.040(5) 0.033(4) 0.070(6) -0.019(4) 0.014(4) -0.027(4)
O551 0.047(6) 0.054(6) 0.103(9) -0.032(6) -0.037(6) 0.011(5)
C1 0.015(4) 0.045(6) 0.041(6) -0.017(5) -0.002(4) -0.009(4)
C2 0.028(5) 0.028(5) 0.034(5) -0.002(4) -0.006(4) -0.016(4)
C3 0.014(4) 0.045(6) 0.038(6) -0.007(5) -0.007(4) -0.010(4)
C4 0.017(5) 0.036(6) 0.025(5) 0.003(4) -0.008(4) -0.004(4)
C5 0.021(5) 0.031(6) 0.044(6) 0.003(5) -0.013(4) -0.012(4)
C6 0.034(6) 0.028(5) 0.024(5) -0.001(4) -0.007(4) -0.002(4)
C7 0.024(5) 0.036(6) 0.039(6) 0.000(5) -0.015(4) -0.003(4)
C8 0.029(6) 0.047(7) 0.023(5) 0.006(5) -0.008(4) 0.006(5)
C9 0.037(6) 0.020(5) 0.031(5) 0.004(4) -0.009(5) -0.006(4)
C10 0.029(5) 0.039(6) 0.026(5) 0.012(4) 0.000(4) -0.009(5)
C11 0.029(5) 0.012(4) 0.032(5) -0.004(4) 0.006(4) -0.007(4)
C12 0.019(5) 0.018(4) 0.032(5) -0.007(4) 0.005(4) 0.000(4)
C13 0.018(4) 0.021(5) 0.026(5) -0.002(4) 0.002(4) -0.001(4)
C14 0.023(5) 0.014(4) 0.028(5) 0.004(4) 0.007(4) 0.000(4)
C15 0.020(4) 0.024(5) 0.022(5) -0.001(4) 0.004(4) 0.002(4)
C16 0.031(6) 0.034(6) 0.063(8) -0.025(6) 0.002(5) -0.015(5)
C17 0.031(6) 0.022(5) 0.035(6) 0.002(4) 0.001(4) -0.002(4)
C18 0.024(5) 0.023(5) 0.047(6) -0.007(4) -0.001(5) -0.009(4)
C19 0.033(6) 0.023(5) 0.057(7) -0.004(5) 0.022(5) -0.009(5)
C20 0.054(7) 0.031(6) 0.023(5) -0.006(4) -0.004(5) -0.002(5)
C21 0.023(3) 0.037(6) 0.029(5) -0.011(4) -0.006(4) -0.006(4)
C22 0.036(4) 0.056(8) 0.063(8) -0.036(6) -0.007(5) -0.012(6)
C23 0.043(6) 0.085(11) 0.094(12) -0.059(9) -0.006(7) -0.023(7)
C24 0.032(4) 0.099(13) 0.117(15) -0.068(11) -0.026(7) -0.002(8)
C25 0.023(3) 0.096(12) 0.087(11) -0.054(9) -0.006(6) -0.011(7)
C26 0.020(4) 0.067(8) 0.042(6) -0.025(5) -0.007(4) -0.005(5)
C27 0.022(4) 0.026(5) 0.025(4) -0.005(3) 0.002(3) -0.001(3)
C28 0.042(6) 0.035(6) 0.025(4) -0.007(4) -0.004(3) -0.007(4)
C29 0.065(7) 0.036(6) 0.025(4) -0.002(4) -0.001(4) -0.009(5)
C30 0.069(8) 0.037(7) 0.043(5) -0.001(4) 0.012(5) -0.018(6)
C31 0.046(6) 0.039(7) 0.050(6) -0.012(4) 0.012(4) -0.021(5)
C32 0.020(4) 0.035(6) 0.038(4) -0.007(4) 0.004(3) -0.002(4)
C33 0.026(5) 0.026(3) 0.030(5) -0.008(3) -0.005(3) -0.007(3)
C34 0.041(7) 0.028(4) 0.059(7) -0.006(4) 0.018(5) -0.012(4)
C35 0.028(6) 0.042(5) 0.080(9) -0.022(5) 0.011(5) -0.006(4)
C36 0.032(6) 0.022(4) 0.083(8) -0.024(4) -0.001(5) 0.002(4)
C37 0.034(6) 0.024(3) 0.061(7) -0.010(4) -0.009(4) -0.005(4)
C38 0.028(5) 0.028(4) 0.039(5) -0.004(3) 0.002(4) -0.005(3)
C111 0.020(5) 0.021(5) 0.040(6) -0.003(4) -0.002(4) -0.010(4)
C141 0.019(4) 0.018(4) 0.030(5) 0.003(4) 0.001(4) -0.006(4)
C241 0.021(5) 0.027(5) 0.029(5) -0.010(4) -0.004(4) -0.007(4)
C251 0.022(5) 0.028(5) 0.025(5) -0.010(4) -0.003(4) -0.006(4)
C331 0.023(5) 0.024(5) 0.043(6) -0.005(4) 0.001(4) -0.012(4)
C332 0.035(6) 0.039(6) 0.026(5) -0.004(4) 0.005(4) -0.014(5)
C351 0.027(5) 0.026(5) 0.033(5) -0.009(4) 0.011(4) -0.015(4)
C551 0.022(5) 0.029(5) 0.049(7) -0.014(5) -0.010(5) -0.001(4)

loop_
_atom_type_symbol
_atom_type_description
_atom_type_scat_dispersion_real
_atom_type_scat_dispersion_imag
_atom_type_scat_source
C C 0.0033 0.0016 'International Tables Vol C Tables 4.2.6.8 and 6.1.1.4'
H H 0.0000 0.0000 'International Tables Vol C Tables 4.2.6.8 and 6.1.1.4'
Ir Ir -1.4442 7.9887 'International Tables Vol C Tables 4.2.6.8 and 6.1.1.4'
O O 0.0106 0.0060 'International Tables Vol C Tables 4.2.6.8 and 6.1.1.4'
P P 0.1023 0.0942 'International Tables Vol C Tables 4.2.6.8 and 6.1.1.4'
W W -0.8490 6.8722 'International Tables Vol C Tables 4.2.6.8 and 6.1.1.4'

loop_
_geom_angle_atom_site_label_1
_geom_angle_atom_site_label_2
_geom_angle_atom_site_label_3
_geom_angle
C332 Ir3 C331 95.8(5)
C332 Ir3 C351 101.9(5)
C331 Ir3 C351 92.1(4)
C332 Ir3 Ir4 100.8(4)
C331 Ir3 Ir4 100.1(3)
C351 Ir3 Ir4 152.9(3)
C332 Ir3 Ir5 116.4(3)
C331 Ir3 Ir5 129.4(3)
C351 Ir3 Ir5 45.9(3)
Ir4 Ir3 Ir5 109.90(3)
C332 Ir3 W2 90.5(3)
C331 Ir3 W2 160.7(3)
C351 Ir3 W2 104.4(3)
Ir4 Ir3 W2 60.78(2)
Ir5 Ir3 W2 61.80(3)
C332 Ir3 W1 152.0(4)
C331 Ir3 W1 106.7(3)
C351 Ir3 W1 93.9(3)
Ir4 Ir3 W1 59.53(3)
Ir5 Ir3 W1 60.64(2)
W2 Ir3 W1 62.96(3)
C141 Ir4 C14 92.2(4)
C141 Ir4 C13 128.4(4)
C14 Ir4 C13 37.9(3)
C141 Ir4 C11 113.4(4)
C14 Ir4 C11 62.0(4)
C13 Ir4 C11 62.2(4)
C141 Ir4 C12 145.6(4)
C14 Ir4 C12 61.1(3)
C13 Ir4 C12 36.5(4)
C11 Ir4 C12 36.5(4)
C141 Ir4 C15 84.9(4)
C14 Ir4 C15 36.7(4)
C13 Ir4 C15 62.2(3)
C11 Ir4 C15 37.0(3)
C12 Ir4 C15 60.6(3)
C141 Ir4 C241 109.9(4)
C14 Ir4 C241 149.2(4)
C13 Ir4 C241 120.9(3)
C11 Ir4 C241 89.0(3)
C12 Ir4 C241 89.7(4)
C15 Ir4 C241 121.9(4)
C141 Ir4 Ir3 70.2(3)
C14 Ir4 Ir3 106.3(3)
C13 Ir4 Ir3 105.6(3)
C11 Ir4 Ir3 167.3(3)
C12 Ir4 Ir3 135.0(3)
C15 Ir4 Ir3 135.6(3)
C241 Ir4 Ir3 101.3(2)
C141 Ir4 W1 46.4(3)
C14 Ir4 W1 138.4(2)
C13 Ir4 W1 166.6(3)
C11 Ir4 W1 130.4(3)
C12 Ir4 W1 156.1(3)
C15 Ir4 W1 123.6(2)
C241 Ir4 W1 68.0(3)
Ir3 Ir4 W1 61.39(2)
C141 Ir4 W2 106.9(3)
C14 Ir4 W2 148.8(3)
C13 Ir4 W2 114.7(2)
C11 Ir4 W2 126.9(2)
C12 Ir4 W2 106.8(3)
C15 Ir4 W2 163.9(3)
C241 Ir4 W2 44.3(2)
Ir3 Ir4 W2 60.11(3)
W1 Ir4 W2 63.37(3)
C551 Ir5 C351 106.7(5)
C551 Ir5 P1 89.2(4)
C351 Ir5 P1 90.1(3)
C551 Ir5 C251 100.6(4)
C351 Ir5 C251 149.1(4)
P1 Ir5 C251 104.6(2)
C551 Ir5 Ir3 135.5(4)
C351 Ir5 Ir3 49.6(3)
P1 Ir5 Ir3 122.43(7)
C251 Ir5 Ir3 100.3(2)
C551 Ir5 W1 92.4(3)
C351 Ir5 W1 96.8(3)
P1 Ir5 W1 172.24(7)
C251 Ir5 W1 67.7(2)
Ir3 Ir5 W1 60.73(2)
C551 Ir5 W2 140.7(3)
C351 Ir5 W2 105.7(3)
P1 Ir5 W2 112.40(7)
C251 Ir5 W2 43.6(2)
Ir3 Ir5 W2 59.51(3)
W1 Ir5 W2 62.20(3)
C111 W1 C141 78.8(4)
C111 W1 C4 92.3(4)
C141 W1 C4 80.0(4)
C111 W1 C3 128.6(4)
C141 W1 C3 88.8(4)
C4 W1 C3 36.2(4)
C111 W1 C1 99.9(4)
C141 W1 C1 138.0(4)
C4 W1 C1 58.0(4)
C3 W1 C1 58.9(4)
C111 W1 C5 77.4(4)
C141 W1 C5 107.1(4)
C4 W1 C5 34.4(4)
C3 W1 C5 58.9(4)
C1 W1 C5 34.8(4)
C111 W1 C2 133.4(4)
C141 W1 C2 124.2(4)
C4 W1 C2 58.9(4)
C3 W1 C2 35.8(4)
C1 W1 C2 34.7(4)
C5 W1 C2 58.0(4)
C111 W1 Ir4 114.6(3)
C141 W1 Ir4 47.8(3)
C4 W1 Ir4 108.6(3)
C3 W1 Ir4 90.2(3)
C1 W1 Ir4 144.0(3)
C5 W1 Ir4 143.0(3)
C2 W1 Ir4 109.3(3)
C111 W1 Ir5 72.0(3)
C141 W1 Ir5 126.2(3)
C4 W1 Ir5 143.5(3)
C3 W1 Ir5 144.3(3)
C1 W1 Ir5 91.6(3)
C5 W1 Ir5 109.1(3)
C2 W1 Ir5 108.5(3)
Ir4 W1 Ir5 107.87(3)
C111 W1 Ir3 69.7(3)
C141 W1 Ir3 69.2(3)
C4 W1 Ir3 146.6(3)
C3 W1 Ir3 149.1(3)
C1 W1 Ir3 150.1(3)
C5 W1 Ir3 147.1(3)
C2 W1 Ir3 152.0(3)
Ir4 W1 Ir3 59.08(2)
Ir5 W1 Ir3 58.64(3)
C111 W1 W2 121.2(3)
C141 W1 W2 103.9(3)
C4 W1 W2 146.5(3)
C3 W1 W2 110.2(3)
C1 W1 W2 111.8(3)
C5 W1 W2 146.6(3)
C2 W1 W2 94.1(3)
Ir4 W1 W2 58.88(3)
Ir5 W1 W2 59.40(2)
Ir3 W1 W2 57.92(3)
C241 W2 C251 88.6(4)
C241 W2 C10 96.2(4)
C251 W2 C10 79.9(4)
C241 W2 C9 79.1(4)
C251 W2 C9 110.3(4)
C10 W2 C9 35.6(4)
C241 W2 C6 131.2(4)
C251 W2 C6 85.1(4)
C10 W2 C6 35.1(4)
C9 W2 C6 58.5(4)
C241 W2 C8 100.4(4)
C251 W2 C8 137.4(4)
C10 W2 C8 57.9(4)
C9 W2 C8 34.4(4)
C6 W2 C8 57.7(4)
C241 W2 C7 133.9(4)
C251 W2 C7 118.4(4)
C10 W2 C7 57.6(4)
C9 W2 C7 57.4(4)
C6 W2 C7 34.5(4)
C8 W2 C7 34.3(4)
C241 W2 Ir3 109.8(3)
C251 W2 Ir3 111.3(3)
C10 W2 Ir3 151.5(3)
C9 W2 Ir3 137.6(3)
C6 W2 Ir3 117.5(3)
C8 W2 Ir3 104.6(3)
C7 W2 Ir3 94.9(3)
C241 W2 Ir4 54.5(3)
C251 W2 Ir4 123.6(3)
C10 W2 Ir4 137.3(3)
C9 W2 Ir4 103.1(3)
C6 W2 Ir4 151.1(3)
C8 W2 Ir4 94.2(3)
C7 W2 Ir4 117.8(3)
Ir3 W2 Ir4 59.11(3)
C241 W2 Ir5 122.9(3)
C251 W2 Ir5 56.2(3)
C10 W2 Ir5 116.3(3)
C9 W2 Ir5 150.3(3)
C6 W2 Ir5 92.6(3)
C8 W2 Ir5 136.5(3)
C7 W2 Ir5 103.2(3)
Ir3 W2 Ir5 58.69(2)
Ir4 W2 Ir5 106.11(4)
C241 W2 W1 68.3(3)
C251 W2 W1 70.1(3)
C10 W2 W1 146.1(3)
C9 W2 W1 147.4(3)
C6 W2 W1 149.0(3)
C8 W2 W1 151.6(3)
C7 W2 W1 153.0(3)
Ir3 W2 W1 59.12(2)
Ir4 W2 W1 57.75(3)
Ir5 W2 W1 58.40(3)
C21 P1 C27 104.0(5)
C21 P1 C33 101.5(5)
C27 P1 C33 102.8(5)
C21 P1 Ir5 118.4(4)
C27 P1 Ir5 116.5(4)
C33 P1 Ir5 111.5(3)
C5 C1 C2 109.0(10)
C5 C1 W1 72.8(6)
C2 C1 W1 73.4(6)
C5 C1 H1 125.5
C2 C1 H1 125.5
W1 C1 H1 120.0
C1 C2 C3 107.7(10)
C1 C2 W1 71.9(6)
C3 C2 W1 70.7(6)
C1 C2 H2 126.1
C3 C2 H2 126.1
W1 C2 H2 122.9
C2 C3 C4 105.8(10)
C2 C3 W1 73.5(6)
C4 C3 W1 71.6(6)
C2 C3 H3 127.1
C4 C3 H3 127.1
W1 C3 H3 119.8
C5 C4 C3 108.8(10)
C5 C4 W1 74.0(6)
C3 C4 W1 72.2(5)
C5 C4 H4 125.6
C3 C4 H4 125.6
W1 C4 H4 120.0
C4 C5 C1 108.7(10)
C4 C5 W1 71.6(6)
C1 C5 W1 72.4(6)
C4 C5 H5 125.7
C1 C5 H5 125.7
W1 C5 H5 122.0
C7 C6 C10 107.3(10)
C7 C6 W2 73.8(6)
C10 C6 W2 71.3(6)
C7 C6 H6 126.3
C10 C6 H6 126.3
W2 C6 H6 120.3
C8 C7 C6 108.7(11)
C8 C7 W2 72.4(6)
C6 C7 W2 71.7(6)
C8 C7 H7 125.7
C6 C7 H7 125.7
W2 C7 H7 121.9
C9 C8 C7 108.5(11)
C9 C8 W2 71.8(6)
C7 C8 W2 73.3(6)
C9 C8 H8 125.7
C7 C8 H8 125.7
W2 C8 H8 120.9
C8 C9 C10 107.5(11)
C8 C9 W2 73.8(6)
C10 C9 W2 71.5(6)
C8 C9 H9 126.2
C10 C9 H9 126.2
W2 C9 H9 120.2
C6 C10 C9 107.9(10)
C6 C10 W2 73.6(6)
C9 C10 W2 72.9(6)
C6 C10 H10 126.0
C9 C10 H10 126.0
W2 C10 H10 119.4
C12 C11 C15 107.3(9)
C12 C11 C16 126.5(9)
C15 C11 C16 125.1(10)
C12 C11 Ir4 72.6(6)
C15 C11 Ir4 72.5(6)
C16 C11 Ir4 129.6(7)
C13 C12 C11 110.1(9)
C13 C12 C17 126.1(9)
C11 C12 C17 123.4(10)
C13 C12 Ir4 70.4(5)
C11 C12 Ir4 70.9(5)
C17 C12 Ir4 131.4(7)
C12 C13 C14 105.8(9)
C12 C13 C18 128.0(9)
C14 C13 C18 125.2(9)
C12 C13 Ir4 73.1(5)
C14 C13 Ir4 70.0(5)
C18 C13 Ir4 130.1(7)
C15 C14 C13 109.3(8)
C15 C14 C19 124.0(9)
C13 C14 C19 126.0(10)
C15 C14 Ir4 74.3(6)
C13 C14 Ir4 72.1(5)
C19 C14 Ir4 126.9(7)
C14 C15 C11 107.2(8)
C14 C15 C20 128.9(10)
C11 C15 C20 123.8(10)
C14 C15 Ir4 69.0(6)
C11 C15 Ir4 70.5(5)
C20 C15 Ir4 128.8(7)
C11 C16 H16A 109.5
C11 C16 H16B 109.5
H16A C16 H16B 109.5
C11 C16 H16C 109.5
H16A C16 H16C 109.5
H16B C16 H16C 109.5
C12 C17 H17A 109.5
C12 C17 H17B 109.5
H17A C17 H17B 109.5
C12 C17 H17C 109.5
H17A C17 H17C 109.5
H17B C17 H17C 109.5
C13 C18 H18A 109.5
C13 C18 H18B 109.5
H18A C18 H18B 109.5
C13 C18 H18C 109.5
H18A C18 H18C 109.5
H18B C18 H18C 109.5
C14 C19 H19A 109.5
C14 C19 H19B 109.5
H19A C19 H19B 109.5
C14 C19 H19C 109.5
H19A C19 H19C 109.5
H19B C19 H19C 109.5
C15 C20 H20A 109.5
C15 C20 H20B 109.5
H20A C20 H20B 109.5
C15 C20 H20C 109.5
H20A C20 H20C 109.5
H20B C20 H20C 109.5
C22 C21 C26 117.6(10)
C22 C21 P1 122.1(9)
C26 C21 P1 120.3(8)
C21 C22 C23 121.4(13)
C21 C22 H22 119.3
C23 C22 H22 119.3
C22 C23 C24 118.3(13)
C22 C23 H23 120.9
C24 C23 H23 120.9
C25 C24 C23 119.5(13)
C25 C24 H24 120.3
C23 C24 H24 120.3
C26 C25 C24 121.7(14)
C26 C25 H25 119.1
C24 C25 H25 119.1
C25 C26 C21 121.4(12)
C25 C26 H26 119.3
C21 C26 H26 119.3
C28 C27 C32 119.4(10)
C28 C27 P1 124.0(9)
C32 C27 P1 116.7(8)
C29 C28 C27 119.8(12)
C29 C28 H28 120.1
C27 C28 H28 120.1
C30 C29 C28 121.3(12)
C30 C29 H29 119.3
C28 C29 H29 119.3
C29 C30 C31 120.5(12)
C29 C30 H30 119.7
C31 C30 H30 119.7
C30 C31 C32 119.9(12)
C30 C31 H31 120.0
C32 C31 H31 120.0
C31 C32 C27 119.0(10)
C31 C32 H32 120.5
C27 C32 H32 120.5
C38 C33 C34 117.8(10)
C38 C33 P1 118.3(8)
C34 C33 P1 123.7(8)
C35 C34 C33 122.4(12)
C35 C34 H34 118.8
C33 C34 H34 118.8
C36 C35 C34 118.7(12)
C36 C35 H35 120.6
C34 C35 H35 120.6
C37 C36 C35 119.5(11)
C37 C36 H36 120.3
C35 C36 H36 120.3
C36 C37 C38 122.5(12)
C36 C37 H37 118.7
C38 C37 H37 118.7
C33 C38 C37 119.0(11)
C33 C38 H38 120.5
C37 C38 H38 120.5
O111 C111 W1 171.2(9)
O141 C141 W1 144.5(7)
O141 C141 Ir4 129.7(7)
W1 C141 Ir4 85.8(4)
O241 C241 W2 154.0(8)
O241 C241 Ir4 123.4(7)
W2 C241 Ir4 81.2(3)
O251 C251 W2 156.6(8)
O251 C251 Ir5 122.1(7)
W2 C251 Ir5 80.2(3)
O331 C331 Ir3 175.4(10)
O332 C332 Ir3 178.5(11)
O351 C351 Ir5 140.6(8)
O351 C351 Ir3 134.9(8)
Ir5 C351 Ir3 84.5(4)
O551 C551 Ir5 175.0(11)

loop_
_geom_bond_atom_site_label_1
_geom_bond_atom_site_label_2
_geom_bond_distance
Ir3 C332 1.875(12)
Ir3 C331 1.903(10)
Ir3 C351 2.123(10)
Ir3 Ir4 2.7683(8)
Ir3 Ir5 2.7731(10)
Ir3 W2 2.7968(10)
Ir3 W1 2.8330(8)
Ir4 C141 2.065(9)
Ir4 C14 2.220(10)
Ir4 C13 2.248(9)
Ir4 C11 2.262(10)
Ir4 C12 2.284(9)
Ir4 C15 2.290(10)
Ir4 C241 2.319(10)
Ir4 W1 2.7813(11)
Ir4 W2 2.8154(8)
Ir5 C551 1.862(11)
Ir5 C351 2.000(10)
Ir5 P1 2.316(3)
Ir5 C251 2.411(10)
Ir5 W1 2.8305(8)
Ir5 W2 2.8606(10)
W1 C111 2.010(10)
W1 C141 2.019(10)
W1 C4 2.332(10)
W1 C3 2.339(11)
W1 C1 2.357(10)
W1 C5 2.362(10)
W1 C2 2.375(10)
W1 W2 2.9399(13)
W2 C241 1.992(9)
W2 C251 2.002(10)
W2 C10 2.327(10)
W2 C9 2.344(10)
W2 C6 2.355(10)
W2 C8 2.370(11)
W2 C7 2.382(10)
P1 C21 1.815(11)
P1 C27 1.816(11)
P1 C33 1.832(11)
O111 C111 1.130(12)
O141 C141 1.235(12)
O241 C241 1.204(12)
O251 C251 1.185(12)
O331 C331 1.138(13)
O332 C332 1.120(14)
O351 C351 1.177(13)
O551 C551 1.133(14)
C1 C5 1.411(16)
C1 C2 1.411(16)
C1 H1 0.9300
C2 C3 1.450(16)
C2 H2 0.9300
C3 C4 1.453(15)
C3 H3 0.9300
C4 C5 1.389(17)
C4 H4 0.9300
C5 H5 0.9300
C6 C7 1.405(16)
C6 C10 1.411(17)
C6 H6 0.9300
C7 C8 1.402(18)
C7 H7 0.9300
C8 C9 1.393(18)
C8 H8 0.9300
C9 C10 1.426(17)
C9 H9 0.9300
C10 H10 0.9300
C11 C12 1.422(15)
C11 C15 1.446(13)
C11 C16 1.504(14)
C12 C13 1.421(14)
C12 C17 1.526(14)
C13 C14 1.450(13)
C13 C18 1.498(14)
C14 C15 1.423(15)
C14 C19 1.504(14)
C15 C20 1.485(14)
C16 H16A 0.9600
C16 H16B 0.9600
C16 H16C 0.9600
C17 H17A 0.9600
C17 H17B 0.9600
C17 H17C 0.9600
C18 H18A 0.9600
C18 H18B 0.9600
C18 H18C 0.9600
C19 H19A 0.9600
C19 H19B 0.9600
C19 H19C 0.9600
C20 H20A 0.9600
C20 H20B 0.9600
C20 H20C 0.9600
C21 C22 1.397(16)
C21 C26 1.405(16)
C22 C23 1.398(18)
C22 H22 0.9300
C23 C24 1.41(2)
C23 H23 0.9300
C24 C25 1.38(2)
C24 H24 0.9300
C25 C26 1.334(17)
C25 H25 0.9300
C26 H26 0.9300
C27 C28 1.403(15)
C27 C32 1.419(15)
C28 C29 1.399(17)
C28 H28 0.9300
C29 C30 1.36(2)
C29 H29 0.9300
C30 C31 1.40(2)
C30 H30 0.9300
C31 C32 1.418(16)
C31 H31 0.9300
C32 H32 0.9300
C33 C38 1.383(15)
C33 C34 1.400(16)
C34 C35 1.390(18)
C34 H34 0.9300
C35 C36 1.39(2)
C35 H35 0.9300
C36 C37 1.350(18)
C36 H36 0.9300
C37 C38 1.411(16)
C37 H37 0.9300
C38 H38 0.9300

loop_
_platon_squeeze_void_nr
_platon_squeeze_void_average_x
_platon_squeeze_void_average_y
_platon_squeeze_void_average_z
_platon_squeeze_void_volume
_platon_squeeze_void_count_electrons
_platon_squeeze_void_content
1 0.000 0.000 0.000 95 23 ' '
